data_7711858
loop_
_publ_author_name
'Zhang, Shimin'
'Yu, Weiyu'
'Hao, Pengfei'
'Li, Gaopeng'
'Shen, Junju'
'Fu, Yunlong'

_publ_section_title
;
 The modulation effect of auxiliary ligands on photochromic properties of
 3D naphthalene diimide coordination polymers.
;
_journal_issue 2
_journal_name_full 'Dalton transactions (Cambridge, England : 2003)'
_journal_page_first 360
_journal_page_last 365
_journal_paper_doi 10.1039/d2dt03480h
_journal_volume 52
_journal_year 2023
_chemical_formula_moiety 'C42 H24 Cd N6 O10'
_chemical_formula_sum 'C42 H24 Cd N6 O10'
_chemical_formula_weight 885.07
_space_group_crystal_system monoclinic
_space_group_IT_number 15
_space_group_name_Hall '-C 2yc'
_space_group_name_H-M_alt 'C 1 2/c 1'
_atom_sites_solution_hydrogens geom
_atom_sites_solution_primary iterative
_audit_creation_date 2022-10-23
_audit_creation_method
;
Olex2 1.5
(compiled 2021.12.09 svn.r5202d8cf for OlexSys, GUI svn.r6439)
;
_audit_update_record
;
2022-10-23 deposited with the CCDC.	2022-11-30 downloaded from the CCDC.
;
_cell_angle_alpha 90
_cell_angle_beta 110.932(2)
_cell_angle_gamma 90
_cell_formula_units_Z 4
_cell_length_a 34.294(2)
_cell_length_b 7.2986(6)
_cell_length_c 15.2539(13)
_cell_measurement_reflns_used 6344
_cell_measurement_temperature 293(2)
_cell_measurement_theta_max 22.80
_cell_measurement_theta_min 2.54
_cell_volume 3566.1(5)
_computing_cell_refinement 'SAINT v8.37A (Bruker, 2015)'
_computing_data_reduction 'SAINT v8.37A (Bruker, 2015)'
_computing_molecular_graphics 'Olex2 1.5 (Dolomanov et al., 2009)'
_computing_publication_material 'Olex2 1.5 (Dolomanov et al., 2009)'
_computing_structure_refinement 'SHELXL 2018/3 (Sheldrick, 2015)'
_computing_structure_solution 'olex2.solve 1.5 (Bourhis et al., 2015)'
_diffrn_ambient_temperature 293(2)
_diffrn_measured_fraction_theta_full 0.999
_diffrn_measured_fraction_theta_max 0.999
_diffrn_measurement_device_type 'CCD area detector'
_diffrn_measurement_method 'phi and omega scans'
_diffrn_radiation_monochromator graphite
_diffrn_radiation_type MoK\a
_diffrn_radiation_wavelength 0.71073
_diffrn_reflns_av_R_equivalents 0.0769
_diffrn_reflns_av_unetI/netI 0.0653
_diffrn_reflns_Laue_measured_fraction_full 0.999
_diffrn_reflns_Laue_measured_fraction_max 0.999
_diffrn_reflns_limit_h_max 41
_diffrn_reflns_limit_h_min -45
_diffrn_reflns_limit_k_max 9
_diffrn_reflns_limit_k_min -9
_diffrn_reflns_limit_l_max 20
_diffrn_reflns_limit_l_min -20
_diffrn_reflns_number 25587
_diffrn_reflns_point_group_measured_fraction_full 0.999
_diffrn_reflns_point_group_measured_fraction_max 0.999
_diffrn_reflns_theta_full 25.242
_diffrn_reflns_theta_max 28.357
_diffrn_reflns_theta_min 2.862
_diffrn_source_current 1.0
_diffrn_source_power 0.05
_diffrn_source_voltage 50.0
_exptl_absorpt_coefficient_mu 0.687
_exptl_absorpt_correction_type none
_exptl_crystal_density_diffrn 1.649
_exptl_crystal_description block
_exptl_crystal_F_000 1784
_exptl_crystal_size_max 0.846
_exptl_crystal_size_mid 0.246
_exptl_crystal_size_min 0.173
_refine_diff_density_max 1.331
_refine_diff_density_min -0.585
_refine_diff_density_rms 0.098
_refine_ls_extinction_method none
_refine_ls_goodness_of_fit_ref 1.055
_refine_ls_hydrogen_treatment constr
_refine_ls_matrix_type full
_refine_ls_number_parameters 267
_refine_ls_number_reflns 4465
_refine_ls_number_restraints 0
_refine_ls_restrained_S_all 1.055
_refine_ls_R_factor_all 0.0873
_refine_ls_R_factor_gt 0.0485
_refine_ls_shift/su_max 0.000
_refine_ls_shift/su_mean 0.000
_refine_ls_structure_factor_coef Fsqd
_refine_ls_weighting_details 'w=1/[\s^2^(Fo^2^)+(0.0533P)^2^+1.1437P] where P=(Fo^2^+2Fc^2^)/3'
_refine_ls_weighting_scheme calc
_refine_ls_wR_factor_gt 0.0996
_refine_ls_wR_factor_ref 0.1122
_reflns_Friedel_coverage 0.000
_reflns_number_gt 3134
_reflns_number_total 4465
_reflns_threshold_expression 'I > 2\s(I)'
_cod_data_source_file d2dt03480h2.cif
_cod_data_source_block aa
_cod_depositor_comments 'Adding full bibliography for 7711858--7711859.cif.'
_cod_database_code 7711858
_shelx_shelxl_version_number 2018/3
_shelx_space_group_comment
;
The symmetry employed for this shelxl refinement is uniquely defined
by the following loop, which should always be used as a source of
symmetry information in preference to the above space-group names.
They are only intended as comments.
;
_shelx_estimated_absorpt_t_max 0.890
_shelx_estimated_absorpt_t_min 0.594
_olex2_refinement_description
;
1. Fixed Uiso
 At 1.2 times of:
  All C(H) groups, All N(H) groups
2.a Aromatic/amide H refined with riding coordinates:
 C1(H1), C2(H2), C3(H3), C5(H5), C12(H12), C13(H13), C16(H16), C17(H17),
 C19(H19), C20(H20), C21(H21), N2(H2A)
;
_olex2_submission_special_instructions 'No special instructions were received'

loop_
_space_group_symop_operation_xyz
'x, y, z'
'-x, y, -z+1/2'
'x+1/2, y+1/2, z'
'-x+1/2, y+1/2, -z+1/2'
'-x, -y, -z'
'x, -y, z-1/2'
'-x+1/2, -y+1/2, -z'
'x+1/2, -y+1/2, z-1/2'

loop_
_atom_site_label
_atom_site_type_symbol
_atom_site_fract_x
_atom_site_fract_y
_atom_site_fract_z
_atom_site_U_iso_or_equiv
_atom_site_adp_type
_atom_site_occupancy
_atom_site_site_symmetry_order
_atom_site_calc_flag
_atom_site_refinement_flags_posn
_atom_site_refinement_flags_adp
_atom_site_refinement_flags_occupancy
_atom_site_disorder_assembly
_atom_site_disorder_group
Cd1 Cd 0.000000 0.78157(5) 0.250000 0.03689(13) Uani 1 2 d S T P . .
C1 C -0.00869(11) 0.4156(5) 0.1296(3) 0.0506(9) Uani 1 1 d . . . . .
H1 H -0.034525 0.417838 0.136612 0.061 Uiso 1 1 calc R U . . .
C2 C -0.00021(12) 0.2731(5) 0.0816(3) 0.0547(10) Uani 1 1 d . . . . .
H2 H -0.019716 0.180629 0.056933 0.066 Uiso 1 1 calc R U . . .
C3 C 0.03764(11) 0.2689(5) 0.0703(3) 0.0485(9) Uani 1 1 d . . . . .
H3 H 0.044262 0.172281 0.038385 0.058 Uiso 1 1 calc R U . . .
C4 C 0.06575(9) 0.4079(5) 0.1063(2) 0.0378(7) Uani 1 1 d . . . . .
C5 C 0.05492(10) 0.5463(5) 0.1553(2) 0.0430(8) Uani 1 1 d . . . . .
H5 H 0.074163 0.639156 0.181145 0.052 Uiso 1 1 calc R U . . .
C6 C 0.10793(10) 0.4199(5) 0.0980(2) 0.0461(8) Uani 1 1 d . . . . .
C7 C 0.15462(10) 0.3437(5) -0.0592(2) 0.0453(8) Uani 1 1 d . . . . .
C8 C 0.19565(10) 0.3230(5) -0.0702(2) 0.0440(8) Uani 1 1 d . . . . .
C9 C 0.23056(10) 0.2592(4) 0.0057(2) 0.0415(8) Uani 1 1 d . . . . .
C10 C 0.22737(10) 0.2111(5) 0.0918(2) 0.0493(9) Uani 1 1 d . . . . .
C11 C 0.18637(11) 0.2179(6) 0.1041(3) 0.0551(10) Uani 1 1 d . . . . .
C12 C 0.26202(11) 0.1490(7) 0.1651(2) 0.0603(11) Uani 1 1 d . . . . .
H12 H 0.259601 0.117291 0.222008 0.072 Uiso 1 1 calc R U . . .
C13 C 0.19945(10) 0.3664(6) -0.1540(2) 0.0543(10) Uani 1 1 d . . . . .
H13 H 0.176227 0.406321 -0.203836 0.065 Uiso 1 1 calc R U . . .
C14 C -0.06965(9) 0.9729(4) 0.1662(2) 0.0407(8) Uani 1 1 d . . . . .
C15 C -0.11036(9) 1.0689(5) 0.1215(2) 0.0417(8) Uani 1 1 d . . . . .
C16 C -0.12368(10) 1.1258(5) 0.0295(2) 0.0499(9) Uani 1 1 d . . . . .
H16 H -0.105666 1.119125 -0.003708 0.060 Uiso 1 1 calc R U . . .
C17 C -0.16381(11) 1.1929(5) -0.0139(3) 0.0529(9) Uani 1 1 d . . . . .
H17 H -0.172355 1.233154 -0.075785 0.063 Uiso 1 1 calc R U . . .
C18 C -0.19122(11) 1.2005(5) 0.0339(3) 0.0486(9) Uani 1 1 d . . . . .
C19 C -0.17645(11) 1.1548(6) 0.1279(3) 0.0592(11) Uani 1 1 d . . . . .
H19 H -0.193857 1.168185 0.162259 0.071 Uiso 1 1 calc R U . . .
C20 C -0.13651(10) 1.0898(5) 0.1718(2) 0.0518(9) Uani 1 1 d . . . . .
H20 H -0.127149 1.060080 0.235246 0.062 Uiso 1 1 calc R U . . .
C21 C -0.23445(11) 1.2554(5) -0.0159(3) 0.0538(10) Uani 1 1 d . . . . .
H21 H -0.240739 1.302741 -0.075995 0.065 Uiso 1 1 calc R U . . .
N1 N 0.01807(8) 0.5532(4) 0.16730(18) 0.0411(6) Uani 1 1 d . . . . .
N2 N 0.11469(8) 0.2981(4) 0.0376(2) 0.0536(8) Uani 1 1 d . . . . .
H2A H 0.095223 0.224588 0.005523 0.064 Uiso 1 1 calc R U . . .
N3 N 0.15367(8) 0.2943(4) 0.0285(2) 0.0495(7) Uani 1 1 d . . . . .
O1 O -0.05252(6) 0.9006(3) 0.11372(15) 0.0432(6) Uani 1 1 d . . . . .
O2 O -0.05409(7) 0.9597(3) 0.25344(17) 0.0521(6) Uani 1 1 d . . . . .
O3 O 0.13433(7) 0.5300(4) 0.14280(18) 0.0646(8) Uani 1 1 d . . . . .
O4 O 0.18066(9) 0.1637(5) 0.1729(2) 0.0839(10) Uani 1 1 d . . . . .
O5 O 0.12335(7) 0.3954(4) -0.12096(17) 0.0593(7) Uani 1 1 d . . . . .

loop_
_atom_site_aniso_label
_atom_site_aniso_U_11
_atom_site_aniso_U_22
_atom_site_aniso_U_33
_atom_site_aniso_U_23
_atom_site_aniso_U_13
_atom_site_aniso_U_12
Cd1 0.02178(17) 0.0474(2) 0.0428(2) 0.000 0.01308(14) 0.000
C1 0.0341(18) 0.072(3) 0.051(2) 0.0004(19) 0.0214(16) -0.0008(18)
C2 0.044(2) 0.062(2) 0.067(3) -0.013(2) 0.031(2) -0.0145(18)
C3 0.045(2) 0.056(2) 0.053(2) -0.0066(17) 0.0275(18) -0.0035(17)
C4 0.0285(16) 0.054(2) 0.0311(17) 0.0010(15) 0.0111(13) 0.0013(14)
C5 0.0343(17) 0.057(2) 0.0408(19) -0.0050(16) 0.0168(15) -0.0035(15)
C6 0.0354(18) 0.069(2) 0.0356(18) -0.0033(18) 0.0146(15) 0.0014(17)
C7 0.0275(17) 0.064(2) 0.043(2) -0.0052(17) 0.0111(16) 0.0012(16)
C8 0.0278(16) 0.067(2) 0.0362(18) -0.0040(16) 0.0098(14) 0.0014(15)
C9 0.0285(16) 0.062(2) 0.0339(17) -0.0050(15) 0.0117(14) 0.0000(15)
C10 0.0306(17) 0.084(3) 0.0350(18) 0.0007(18) 0.0134(15) 0.0034(17)
C11 0.0353(18) 0.096(3) 0.0386(19) -0.002(2) 0.0186(16) 0.0043(19)
C12 0.0382(19) 0.112(3) 0.0326(19) 0.008(2) 0.0148(16) 0.006(2)
C13 0.0310(18) 0.092(3) 0.0351(19) 0.0066(19) 0.0056(15) 0.0081(18)
C14 0.0268(16) 0.0464(19) 0.048(2) -0.0033(16) 0.0127(15) -0.0040(14)
C15 0.0259(16) 0.052(2) 0.0422(19) -0.0027(16) 0.0064(14) 0.0068(14)
C16 0.0362(18) 0.065(2) 0.051(2) 0.0051(19) 0.0182(17) 0.0073(17)
C17 0.044(2) 0.071(3) 0.044(2) 0.0117(19) 0.0165(17) 0.0131(18)
C18 0.0353(18) 0.061(2) 0.045(2) 0.0035(18) 0.0095(16) 0.0142(16)
C19 0.042(2) 0.092(3) 0.045(2) 0.002(2) 0.0172(18) 0.026(2)
C20 0.0363(18) 0.076(3) 0.040(2) -0.0009(18) 0.0105(16) 0.0168(17)
C21 0.0387(19) 0.067(3) 0.051(2) 0.0078(18) 0.0095(17) 0.0206(17)
N1 0.0326(14) 0.0539(17) 0.0396(16) -0.0032(13) 0.0162(12) 0.0005(13)
N2 0.0276(14) 0.084(2) 0.0541(19) -0.0240(17) 0.0206(14) -0.0096(14)
N3 0.0254(13) 0.086(2) 0.0402(16) -0.0088(16) 0.0153(12) 0.0011(14)
O1 0.0251(11) 0.0615(15) 0.0438(13) -0.0055(11) 0.0132(10) 0.0034(10)
O2 0.0323(12) 0.0758(17) 0.0434(14) -0.0067(13) 0.0078(11) 0.0159(12)
O3 0.0414(14) 0.100(2) 0.0575(17) -0.0304(15) 0.0240(13) -0.0254(14)
O4 0.0496(17) 0.164(3) 0.0489(17) 0.0200(18) 0.0304(14) 0.0126(18)
O5 0.0297(13) 0.089(2) 0.0547(16) 0.0048(14) 0.0095(12) 0.0077(13)

loop_
_atom_type_symbol
_atom_type_description
_atom_type_scat_dispersion_real
_atom_type_scat_dispersion_imag
_atom_type_scat_source
C C 0.0033 0.0016 'International Tables Vol C Tables 4.2.6.8 and 6.1.1.4'
H H 0.0000 0.0000 'International Tables Vol C Tables 4.2.6.8 and 6.1.1.4'
Cd Cd -0.8075 1.2024 'International Tables Vol C Tables 4.2.6.8 and 6.1.1.4'
N N 0.0061 0.0033 'International Tables Vol C Tables 4.2.6.8 and 6.1.1.4'
O O 0.0106 0.0060 'International Tables Vol C Tables 4.2.6.8 and 6.1.1.4'

loop_
_geom_angle_atom_site_label_1
_geom_angle_atom_site_label_2
_geom_angle_atom_site_label_3
_geom_angle
_geom_angle_site_symmetry_1
_geom_angle_site_symmetry_3
_geom_angle_publ_flag
C14 Cd1 C14 116.82(13) 2 . ?
N1 Cd1 C14 119.12(10) . . ?
N1 Cd1 C14 119.12(10) 2 2 ?
N1 Cd1 C14 105.73(9) 2 . ?
N1 Cd1 C14 105.72(9) . 2 ?
N1 Cd1 N1 87.37(13) 2 . ?
N1 Cd1 O1 118.38(8) . 2 ?
N1 Cd1 O1 118.38(8) 2 . ?
N1 Cd1 O1 93.07(8) 2 2 ?
N1 Cd1 O1 93.07(8) . . ?
O1 Cd1 C14 119.81(9) 2 . ?
O1 Cd1 C14 28.34(8) 2 2 ?
O1 Cd1 C14 119.81(9) . 2 ?
O1 Cd1 C14 28.34(8) . . ?
O1 Cd1 O1 137.11(11) 2 . ?
O2 Cd1 C14 27.84(9) 2 2 ?
O2 Cd1 C14 106.69(9) 2 . ?
O2 Cd1 C14 106.69(9) . 2 ?
O2 Cd1 C14 27.84(9) . . ?
O2 Cd1 N1 143.58(9) . . ?
O2 Cd1 N1 91.13(9) 2 . ?
O2 Cd1 N1 91.13(9) . 2 ?
O2 Cd1 N1 143.57(9) 2 2 ?
O2 Cd1 O1 56.17(8) . . ?
O2 Cd1 O1 56.17(8) 2 2 ?
O2 Cd1 O1 98.05(8) 2 . ?
O2 Cd1 O1 98.05(8) . 2 ?
O2 Cd1 O2 110.51(13) . 2 ?
C2 C1 H1 118.1 . . ?
N1 C1 H1 118.1 . . ?
N1 C1 C2 123.8(3) . . ?
C1 C2 H2 120.7 . . ?
C1 C2 C3 118.6(3) . . ?
C3 C2 H2 120.7 . . ?
C2 C3 H3 120.2 . . ?
C2 C3 C4 119.7(3) . . ?
C4 C3 H3 120.2 . . ?
C3 C4 C5 118.1(3) . . ?
C3 C4 C6 124.8(3) . . ?
C5 C4 C6 117.2(3) . . ?
C4 C5 H5 118.3 . . ?
N1 C5 C4 123.3(3) . . ?
N1 C5 H5 118.3 . . ?
N2 C6 C4 115.0(3) . . ?
O3 C6 C4 122.4(3) . . ?
O3 C6 N2 122.6(3) . . ?
N3 C7 C8 115.5(3) . . ?
O5 C7 C8 123.9(3) . . ?
O5 C7 N3 120.6(3) . . ?
C9 C8 C7 120.0(3) . . ?
C13 C8 C7 119.6(3) . . ?
C13 C8 C9 120.4(3) . . ?
C9 C9 C8 119.4(4) 7 . ?
C10 C9 C8 121.6(3) . . ?
C10 C9 C9 119.1(4) . 7 ?
C9 C10 C11 120.3(3) . . ?
C12 C10 C9 120.5(3) . . ?
C12 C10 C11 119.2(3) . . ?
N3 C11 C10 115.0(3) . . ?
O4 C11 C10 123.9(3) . . ?
O4 C11 N3 121.1(3) . . ?
C10 C12 H12 119.8 . . ?
C10 C12 C13 120.3(3) . 7 ?
C13 C12 H12 119.8 7 . ?
C8 C13 C12 120.4(3) . 7 ?
C8 C13 H13 119.8 . . ?
C12 C13 H13 119.8 7 . ?
C15 C14 Cd1 175.7(2) . . ?
O1 C14 Cd1 62.99(16) . . ?
O1 C14 C15 118.5(3) . . ?
O2 C14 Cd1 58.66(16) . . ?
O2 C14 C15 119.9(3) . . ?
O2 C14 O1 121.6(3) . . ?
C16 C15 C14 121.6(3) . . ?
C16 C15 C20 119.2(3) . . ?
C20 C15 C14 119.0(3) . . ?
C15 C16 H16 119.8 . . ?
C15 C16 C17 120.4(3) . . ?
C17 C16 H16 119.8 . . ?
C16 C17 H17 119.7 . . ?
C18 C17 C16 120.5(3) . . ?
C18 C17 H17 119.7 . . ?
C17 C18 C21 119.5(3) . . ?
C19 C18 C17 118.2(3) . . ?
C19 C18 C21 122.3(3) . . ?
C18 C19 H19 119.3 . . ?
C20 C19 C18 121.4(3) . . ?
C20 C19 H19 119.3 . . ?
C15 C20 H20 120.1 . . ?
C19 C20 C15 119.9(3) . . ?
C19 C20 H20 120.1 . . ?
C18 C21 H21 116.8 . . ?
C21 C21 C18 126.5(5) 7_475 . ?
C21 C21 H21 116.8 7_475 . ?
C1 N1 Cd1 119.9(2) . . ?
C5 N1 Cd1 123.6(2) . . ?
C5 N1 C1 116.5(3) . . ?
C6 N2 H2A 120.5 . . ?
C6 N2 N3 118.9(3) . . ?
N3 N2 H2A 120.5 . . ?
C7 N3 C11 127.1(3) . . ?
N2 N3 C7 116.2(3) . . ?
N2 N3 C11 116.0(3) . . ?
C14 O1 Cd1 88.67(19) . . ?
C14 O2 Cd1 93.50(19) . . ?

loop_
_geom_bond_atom_site_label_1
_geom_bond_atom_site_label_2
_geom_bond_distance
_geom_bond_site_symmetry_2
_geom_bond_publ_flag
Cd1 C14 2.666(3) . ?
Cd1 C14 2.666(3) 2 ?
Cd1 N1 2.305(3) 2 ?
Cd1 N1 2.305(3) . ?
Cd1 O1 2.376(2) . ?
Cd1 O1 2.376(2) 2 ?
Cd1 O2 2.281(2) 2 ?
Cd1 O2 2.281(2) . ?
C1 H1 0.9300 . ?
C1 C2 1.362(5) . ?
C1 N1 1.343(4) . ?
C2 H2 0.9300 . ?
C2 C3 1.369(5) . ?
C3 H3 0.9300 . ?
C3 C4 1.372(5) . ?
C4 C5 1.383(4) . ?
C4 C6 1.499(4) . ?
C5 H5 0.9300 . ?
C5 N1 1.341(4) . ?
C6 N2 1.358(4) . ?
C6 O3 1.221(4) . ?
C7 C8 1.483(4) . ?
C7 N3 1.397(4) . ?
C7 O5 1.207(4) . ?
C8 C9 1.415(5) . ?
C8 C13 1.367(5) . ?
C9 C9 1.412(6) 7 ?
C9 C10 1.401(5) . ?
C10 C11 1.484(4) . ?
C10 C12 1.385(5) . ?
C11 N3 1.406(5) . ?
C11 O4 1.201(4) . ?
C12 H12 0.9300 . ?
C12 C13 1.396(4) 7 ?
C13 H13 0.9300 . ?
C14 C15 1.492(4) . ?
C14 O1 1.266(4) . ?
C14 O2 1.247(4) . ?
C15 C16 1.375(5) . ?
C15 C20 1.381(4) . ?
C16 H16 0.9300 . ?
C16 C17 1.386(5) . ?
C17 H17 0.9300 . ?
C17 C18 1.382(5) . ?
C18 C19 1.379(5) . ?
C18 C21 1.460(5) . ?
C19 H19 0.9300 . ?
C19 C20 1.376(4) . ?
C20 H20 0.9300 . ?
C21 C21 1.323(8) 7_475 ?
C21 H21 0.9300 . ?
N2 H2A 0.8600 . ?
N2 N3 1.393(4) . ?

loop_
_geom_torsion_atom_site_label_1
_geom_torsion_atom_site_label_2
_geom_torsion_atom_site_label_3
_geom_torsion_atom_site_label_4
_geom_torsion
_geom_torsion_site_symmetry_1
_geom_torsion_site_symmetry_2
_geom_torsion_site_symmetry_3
_geom_torsion_site_symmetry_4
_geom_torsion_publ_flag
C1 C2 C3 C4 -0.7(6) . . . . ?
C2 C1 N1 Cd1 -178.4(3) . . . . ?
C2 C1 N1 C5 0.4(5) . . . . ?
C2 C3 C4 C5 1.6(5) . . . . ?
C2 C3 C4 C6 -179.5(3) . . . . ?
C3 C4 C5 N1 -1.6(5) . . . . ?
C3 C4 C6 N2 10.8(5) . . . . ?
C3 C4 C6 O3 -168.6(4) . . . . ?
C4 C5 N1 Cd1 179.4(2) . . . . ?
C4 C5 N1 C1 0.6(5) . . . . ?
C4 C6 N2 N3 -177.3(3) . . . . ?
C5 C4 C6 N2 -170.2(3) . . . . ?
C5 C4 C6 O3 10.4(5) . . . . ?
C6 C4 C5 N1 179.4(3) . . . . ?
C6 N2 N3 C7 -115.3(4) . . . . ?
C6 N2 N3 C11 73.0(4) . . . . ?
C7 C8 C9 C9 -179.8(4) . . . 7 ?
C7 C8 C9 C10 1.2(5) . . . . ?
C7 C8 C13 C12 178.8(4) . . . 7 ?
C8 C7 N3 C11 -4.1(5) . . . . ?
C8 C7 N3 N2 -174.8(3) . . . . ?
C8 C9 C10 C11 2.8(6) . . . . ?
C8 C9 C10 C12 180.0(4) . . . . ?
C9 C8 C13 C12 -1.0(6) . . . 7 ?
C9 C9 C10 C11 -176.2(4) 7 . . . ?
C9 C9 C10 C12 1.0(6) 7 . . . ?
C9 C10 C11 N3 -6.9(5) . . . . ?
C9 C10 C11 O4 173.3(4) . . . . ?
C9 C10 C12 C13 0.0(7) . . . 7 ?
C10 C11 N3 C7 7.9(6) . . . . ?
C10 C11 N3 N2 178.6(3) . . . . ?
C11 C10 C12 C13 177.2(4) . . . 7 ?
C12 C10 C11 N3 175.9(4) . . . . ?
C12 C10 C11 O4 -3.9(7) . . . . ?
C13 C8 C9 C9 0.0(6) . . . 7 ?
C13 C8 C9 C10 -179.0(4) . . . . ?
C14 C15 C16 C17 171.6(3) . . . . ?
C14 C15 C20 C19 -171.0(4) . . . . ?
C15 C14 O1 Cd1 -175.4(3) . . . . ?
C15 C14 O2 Cd1 175.3(3) . . . . ?
C15 C16 C17 C18 -1.2(6) . . . . ?
C16 C15 C20 C19 4.6(6) . . . . ?
C16 C17 C18 C19 5.6(6) . . . . ?
C16 C17 C18 C21 -174.3(4) . . . . ?
C17 C18 C19 C20 -4.9(6) . . . . ?
C17 C18 C21 C21 169.8(5) . . . 7_475 ?
C18 C19 C20 C15 -0.1(6) . . . . ?
C19 C18 C21 C21 -10.1(8) . . . 7_475 ?
C20 C15 C16 C17 -3.9(6) . . . . ?
C21 C18 C19 C20 174.9(4) . . . . ?
N1 C1 C2 C3 -0.3(6) . . . . ?
N3 C7 C8 C9 -0.8(5) . . . . ?
N3 C7 C8 C13 179.4(4) . . . . ?
O1 C14 C15 C16 -18.6(5) . . . . ?
O1 C14 C15 C20 156.8(3) . . . . ?
O1 C14 O2 Cd1 -2.0(3) . . . . ?
O2 C14 C15 C16 163.9(3) . . . . ?
O2 C14 C15 C20 -20.6(5) . . . . ?
O2 C14 O1 Cd1 1.9(3) . . . . ?
O3 C6 N2 N3 2.1(5) . . . . ?
O4 C11 N3 C7 -172.4(4) . . . . ?
O4 C11 N3 N2 -1.7(6) . . . . ?
O5 C7 C8 C9 -179.2(4) . . . . ?
O5 C7 C8 C13 0.9(6) . . . . ?
O5 C7 N3 C11 174.4(4) . . . . ?
O5 C7 N3 N2 3.7(5) . . . . ?
